data_4134107
loop_
_publ_author_name
'Li, Lina'
'Liu, Xitao'
'He, Chao'
'Wang, Sasa'
'Ji, Chengmin'
'Zhang, Xinyuan'
'Sun, Zhihua'
'Zhao, Sangen'
'Hong, Maochun'
'Luo, Junhua'

_publ_section_title
;
 A Potential Sn-Based Hybrid Perovskite Ferroelectric Semiconductor.
;
_journal_issue 3
_journal_name_full 'Journal of the American Chemical Society'
_journal_page_first 1159
_journal_page_last 1163
_journal_paper_doi 10.1021/jacs.9b11341
_journal_volume 142
_journal_year 2020
_chemical_formula_sum 'C10 H36 Br10 N4 Sn3'
_chemical_formula_weight 1367.60
_space_group_IT_number 36
_space_group_name_Hall 'C 2c -2'
_space_group_name_H-M_alt 'C m c 21'
_symmetry_cell_setting orthorhombic
_symmetry_space_group_name_H-M 'C m c 21'
_atom_sites_solution_hydrogens geom
_atom_sites_solution_primary direct
_atom_sites_solution_secondary difmap
_audit_creation_method SHELXL-97
_cell_angle_alpha 90.00
_cell_angle_beta 90.00
_cell_angle_gamma 90.00
_cell_formula_units_Z 4
_cell_length_a 51.021(3)
_cell_length_b 8.3783(7)
_cell_length_c 8.2874(6)
_cell_measurement_temperature 298(2)
_cell_measurement_theta_max 24.71
_cell_measurement_theta_min 2.46
_cell_volume 3542.6(4)
_computing_structure_refinement 'SHELXL-97 (Sheldrick, 1997)'
_computing_structure_solution 'SHELXS-97 (Sheldrick, 1990)'
_diffrn_ambient_temperature 298(2)
_diffrn_measured_fraction_theta_full 0.997
_diffrn_measured_fraction_theta_max 0.997
_diffrn_radiation_monochromator graphite
_diffrn_radiation_source 'fine-focus sealed tube'
_diffrn_radiation_type MoK\a
_diffrn_radiation_wavelength 0.71073
_diffrn_reflns_av_R_equivalents 0.0601
_diffrn_reflns_av_sigmaI/netI 0.0634
_diffrn_reflns_limit_h_max 60
_diffrn_reflns_limit_h_min -57
_diffrn_reflns_limit_k_max 7
_diffrn_reflns_limit_k_min -9
_diffrn_reflns_limit_l_max 9
_diffrn_reflns_limit_l_min -9
_diffrn_reflns_number 9788
_diffrn_reflns_theta_full 24.71
_diffrn_reflns_theta_max 24.71
_diffrn_reflns_theta_min 2.46
_exptl_absorpt_coefficient_mu 13.385
_exptl_crystal_density_diffrn 2.564
_exptl_crystal_density_method 'not measured'
_exptl_crystal_F_000 2496
_refine_diff_density_max 5.058
_refine_diff_density_min -5.019
_refine_diff_density_rms 0.354
_refine_ls_abs_structure_details 'Flack H D (1983), Acta Cryst. A39, 876-881'
_refine_ls_abs_structure_Flack 0.39(6)
_refine_ls_extinction_coef 0.00007(4)
_refine_ls_extinction_expression Fc^*^=kFc[1+0.001xFc^2^\l^3^/sin(2\q)]^-1/4^
_refine_ls_extinction_method SHELXL
_refine_ls_goodness_of_fit_ref 1.103
_refine_ls_hydrogen_treatment mixed
_refine_ls_matrix_type full
_refine_ls_number_parameters 131
_refine_ls_number_reflns 2862
_refine_ls_number_restraints 40
_refine_ls_restrained_S_all 1.096
_refine_ls_R_factor_all 0.1423
_refine_ls_R_factor_gt 0.1029
_refine_ls_shift/su_max 0.066
_refine_ls_shift/su_mean 0.007
_refine_ls_structure_factor_coef Fsqd
_refine_ls_weighting_details 'calc w=1/[\s^2^(Fo^2^)+(0.0688P)^2^+516.1566P] where P=(Fo^2^+2Fc^2^)/3'
_refine_ls_weighting_scheme calc
_refine_ls_wR_factor_gt 0.2531
_refine_ls_wR_factor_ref 0.2775
_reflns_number_gt 1958
_reflns_number_total 2862
_reflns_threshold_expression >2sigma(I)
_cod_data_source_file ja9b11341_si_002.cif
_cod_data_source_block c:298K
_cod_original_sg_symbol_H-M Cmc21
_cod_database_code 4134107

loop_
_symmetry_equiv_pos_as_xyz
'x, y, z'
'-x, -y, z+1/2'
'-x, y, z'
'x, -y, z+1/2'
'x+1/2, y+1/2, z'
'-x+1/2, -y+1/2, z+1/2'
'-x+1/2, y+1/2, z'
'x+1/2, -y+1/2, z+1/2'

loop_
_atom_site_label
_atom_site_type_symbol
_atom_site_fract_x
_atom_site_fract_y
_atom_site_fract_z
_atom_site_U_iso_or_equiv
_atom_site_adp_type
_atom_site_occupancy
_atom_site_symmetry_multiplicity
_atom_site_calc_flag
_atom_site_refinement_flags
Sn2 Sn 0.88077(3) 1.24955(19) 0.4993(3) 0.0438(4) Uani 1 1 d .
Br2 Br 0.82701(7) 1.3026(4) 0.5065(10) 0.1133(16) Uani 1 1 d .
Br4 Br 0.88583(7) 1.4911(6) 0.7584(6) 0.0807(10) Uani 1 1 d .
Br5 Br 0.87623(8) 1.0053(6) 0.7618(6) 0.0936(12) Uani 1 1 d .
Sn1 Sn 1.0000 0.7551(3) 0.0089(5) 0.0437(6) Uani 1 2 d S
Br1 Br 0.94237(6) 0.7478(4) 0.0054(9) 0.0784(9) Uani 1 1 d .
Br3 Br 1.0000 0.5252(8) 0.3353(7) 0.0862(17) Uani 1 2 d S
Br6 Br 1.0000 0.9342(7) 0.2690(8) 0.0924(18) Uani 1 2 d S
C3 C 0.8239(2) 1.192(2) 0.943(3) 0.052(8) Uani 1 1 d D
H3A H 0.8263 1.2126 0.8264 0.063 Uiso 1 1 d R
H3B H 0.8271 1.0769 0.9609 0.063 Uiso 1 1 d R
N2 N 0.8440(3) 1.272(4) 1.037(4) 0.111(8) Uani 1 1 d DU
H3C H 0.8581 1.2078 1.0528 0.167 Uiso 1 1 d R
H3D H 0.8488 1.3586 0.9776 0.167 Uiso 1 1 d R
H3E H 0.8375 1.3045 1.1335 0.167 Uiso 1 1 d R
C4 C 0.7965(3) 1.227(4) 0.980(5) 0.22(3) Uani 1 1 d DU
H4A H 0.7914 1.3296 0.9310 0.259 Uiso 1 1 d R
H4B H 0.7952 1.2399 1.0987 0.259 Uiso 1 1 d R
C6 C 0.7580(6) 1.140(7) 0.814(5) 0.327(6) Uani 1 1 d DU
H6A H 0.7664 1.1811 0.7158 0.491 Uiso 1 1 d R
H6B H 0.7477 1.0453 0.7874 0.491 Uiso 1 1 d R
H6C H 0.7465 1.2224 0.8593 0.491 Uiso 1 1 d R
C5 C 0.7768(4) 1.109(4) 0.942(6) 0.327(7) Uani 1 1 d DU
H5A H 0.7864 1.0150 0.8989 0.392 Uiso 1 1 d R
H5B H 0.7677 1.0731 1.0409 0.392 Uiso 1 1 d R
C1 C 0.9358(6) 0.771(4) 0.460(4) 0.15(2) Uani 1 1 d D
H1A H 0.9423 0.8811 0.4679 0.228 Uiso 1 1 calc R
H1B H 0.9169 0.7696 0.4820 0.228 Uiso 1 1 calc R
H1C H 0.9390 0.7308 0.3505 0.228 Uiso 1 1 calc R
N1 N 0.9493(9) 0.672(4) 0.576(5) 0.20(2) Uani 1 1 d D
H1D H 0.9669 0.6836 0.5636 0.294 Uiso 1 1 calc R
H1E H 0.9449 0.5678 0.5595 0.294 Uiso 1 1 calc R
H1F H 0.9446 0.7012 0.6775 0.294 Uiso 1 1 calc R

loop_
_atom_site_aniso_label
_atom_site_aniso_U_11
_atom_site_aniso_U_22
_atom_site_aniso_U_33
_atom_site_aniso_U_23
_atom_site_aniso_U_13
_atom_site_aniso_U_12
Sn2 0.0638(9) 0.0315(7) 0.0360(8) 0.0019(9) 0.0055(14) -0.0003(7)
Br2 0.0555(16) 0.0624(17) 0.222(5) -0.002(5) -0.002(4) -0.0011(15)
Br4 0.115(2) 0.0609(17) 0.0663(18) -0.0277(16) 0.025(3) -0.004(2)
Br5 0.150(3) 0.0616(18) 0.070(2) 0.0133(18) -0.015(3) -0.026(3)
Sn1 0.0534(12) 0.0367(10) 0.0411(13) -0.0005(13) 0.000 0.000
Br1 0.0630(16) 0.0747(17) 0.097(2) -0.004(3) 0.002(3) 0.0012(16)
Br3 0.098(4) 0.103(4) 0.058(3) -0.019(3) 0.000 0.000
Br6 0.081(3) 0.085(4) 0.112(4) -0.030(4) 0.000 0.000
C3 0.083(19) 0.018(10) 0.057(18) 0.018(11) -0.009(14) -0.011(12)
N2 0.106(10) 0.115(11) 0.113(12) 0.001(8) -0.002(8) 0.010(8)
C4 0.19(4) 0.24(4) 0.22(4) 0.03(4) -0.03(4) -0.05(3)
C6 0.337(9) 0.311(12) 0.334(9) 0.025(11) -0.053(8) -0.011(11)
C5 0.337(11) 0.311(13) 0.333(11) 0.025(13) -0.053(9) -0.011(13)
C1 0.13(3) 0.22(5) 0.11(3) 0.09(3) -0.08(2) -0.08(3)
N1 0.30(6) 0.07(2) 0.21(5) 0.02(3) 0.13(4) 0.05(3)

loop_
_atom_type_symbol
_atom_type_description
_atom_type_scat_dispersion_real
_atom_type_scat_dispersion_imag
_atom_type_scat_source
C C 0.0033 0.0016 'International Tables Vol C Tables 4.2.6.8 and 6.1.1.4'
H H 0.0000 0.0000 'International Tables Vol C Tables 4.2.6.8 and 6.1.1.4'
Br Br -0.2901 2.4595 'International Tables Vol C Tables 4.2.6.8 and 6.1.1.4'
N N 0.0061 0.0033 'International Tables Vol C Tables 4.2.6.8 and 6.1.1.4'
Sn Sn -0.6537 1.4246 'International Tables Vol C Tables 4.2.6.8 and 6.1.1.4'

loop_
_geom_angle_atom_site_label_1
_geom_angle_atom_site_label_2
_geom_angle_atom_site_label_3
_geom_angle
_geom_angle_site_symmetry_1
_geom_angle_site_symmetry_3
Br2 Sn2 Br5 93.04(16) . 4_574
Br2 Sn2 Br4 89.03(15) . 4_584
Br5 Sn2 Br4 95.11(17) 4_574 4_584
Br2 Sn2 Br4 87.78(16) . .
Br5 Sn2 Br4 175.97(17) 4_574 .
Br4 Sn2 Br4 88.84(4) 4_584 .
Br2 Sn2 Br5 91.00(17) . .
Br5 Sn2 Br5 89.07(5) 4_574 .
Br4 Sn2 Br5 175.81(17) 4_584 .
Br4 Sn2 Br5 86.97(16) . .
Sn2 Br4 Sn2 169.19(17) 4_585 .
Sn2 Br5 Sn2 170.13(19) 4_575 .
Br6 Sn1 Br3 156.3(2) . 2_764
Br6 Sn1 Br1 91.14(14) . 3_755
Br3 Sn1 Br1 88.70(11) 2_764 3_755
Br6 Sn1 Br1 91.14(14) . .
Br3 Sn1 Br1 88.69(11) 2_764 .
Br1 Sn1 Br1 177.4(2) 3_755 .
N2 C3 C4 118.2(17) . .
N2 C3 H3A 110.6 . .
C4 C3 H3A 107.1 . .
N2 C3 H3B 104.6 . .
C4 C3 H3B 108.8 . .
H3A C3 H3B 107.1 . .
C3 N2 H3C 111.6 . .
C3 N2 H3D 106.0 . .
H3C N2 H3D 109.4 . .
C3 N2 H3E 110.8 . .
H3C N2 H3E 109.5 . .
H3D N2 H3E 109.5 . .
C5 C4 C3 119.0(19) . .
C5 C4 H4A 108.7 . .
C3 C4 H4A 109.8 . .
C5 C4 H4B 104.5 . .
C3 C4 H4B 107.1 . .
H4A C4 H4B 107.0 . .
C5 C6 H6A 112.4 . .
C5 C6 H6B 111.8 . .
H6A C6 H6B 109.5 . .
C5 C6 H6C 104.0 . .
H6A C6 H6C 109.5 . .
H6B C6 H6C 109.4 . .
C4 C5 C6 120(2) . .
C4 C5 H5A 106.1 . .
C6 C5 H5A 102.0 . .
C4 C5 H5B 110.4 . .
C6 C5 H5B 110.6 . .
H5A C5 H5B 106.9 . .
N1 C1 H1A 109.5 . .
N1 C1 H1B 109.5 . .
H1A C1 H1B 109.5 . .
N1 C1 H1C 109.5 . .
H1A C1 H1C 109.5 . .
H1B C1 H1C 109.5 . .
C1 N1 H1D 109.5 . .
C1 N1 H1E 109.5 . .
H1D N1 H1E 109.5 . .
C1 N1 H1F 109.5 . .
H1D N1 H1F 109.5 . .
H1E N1 H1F 109.5 . .

loop_
_geom_bond_atom_site_label_1
_geom_bond_atom_site_label_2
_geom_bond_distance
_geom_bond_site_symmetry_2
Sn2 Br2 2.779(4) .
Sn2 Br5 2.913(5) 4_574
Sn2 Br4 2.962(5) 4_584
Sn2 Br4 2.962(5) .
Sn2 Br5 2.996(5) .
Br4 Sn2 2.962(5) 4_585
Br5 Sn2 2.913(5) 4_575
Sn1 Br6 2.626(7) .
Sn1 Br3 2.754(7) 2_764
Sn1 Br1 2.941(3) 3_755
Sn1 Br1 2.941(3) .
Br3 Sn1 2.754(7) 2_765
C3 N2 1.449(17) .
C3 C4 1.457(16) .
C3 H3A 0.9900 .
C3 H3B 0.9900 .
N2 H3C 0.9103 .
N2 H3D 0.9101 .
N2 H3E 0.9100 .
C4 C5 1.446(18) .
C4 H4A 0.9901 .
C4 H4B 0.9900 .
C6 C5 1.452(19) .
C6 H6A 0.9801 .
C6 H6B 0.9800 .
C6 H6C 0.9803 .
C5 H5A 0.9898 .
C5 H5B 0.9902 .
C1 N1 1.450(19) .
C1 H1A 0.9800 .
C1 H1B 0.9800 .
C1 H1C 0.9800 .
N1 H1D 0.9100 .
N1 H1E 0.9100 .
N1 H1F 0.9100 .

loop_
_geom_torsion_atom_site_label_1
_geom_torsion_atom_site_label_2
_geom_torsion_atom_site_label_3
_geom_torsion_atom_site_label_4
_geom_torsion
_geom_torsion_site_symmetry_1
_geom_torsion_site_symmetry_4
Br2 Sn2 Br4 Sn2 -16.6(11) . 4_585
Br5 Sn2 Br4 Sn2 -118.4(19) 4_574 4_585
Br4 Sn2 Br4 Sn2 72.5(11) 4_584 4_585
Br5 Sn2 Br4 Sn2 -107.7(11) . 4_585
Br2 Sn2 Br5 Sn2 163.1(12) . 4_575
Br5 Sn2 Br5 Sn2 70.1(12) 4_574 4_575
Br4 Sn2 Br5 Sn2 -107(2) 4_584 4_575
Br4 Sn2 Br5 Sn2 -109.1(12) . 4_575
N2 C3 C4 C5 -155(3) . .
C3 C4 C5 C6 -111(4) . .
